data_4320352
loop_
_publ_author_name
'Yuri V. Mironov'
'Michael A. Pell'
'Thomas E. Albrecht-Schmitt'
'James A. Ibers'

_publ_section_title
;
 The Mixed Polychalcogenorhenate(IV) Anions [Re4Q4(S3)4(S4)2]4- (Q = Se,
 Te): Syntheses and Crystal Structures of
 [NMe4]5[Me2NH2]3[Re4Se4(S3)4(S4)2]2.2.25H2O and
 [NH4]4[Re4Te4(S3)4(S4)2].8H2O
;
_journal_name_full 'Inorganic Chemistry'
_journal_page_first 5472
_journal_page_last 5474
_journal_paper_doi 10.1021/ic010434a
_journal_volume 40
_journal_year 2001
_chemical_formula_sum 'C26 H88.5 N8 O2.25 Re8 S40 Se8'
_chemical_formula_weight 3953.2
_chemical_name_systematic
;
   ?
;
_space_group_IT_number 14
_symmetry_cell_setting monoclinic
_symmetry_space_group_name_Hall '-P 2ybc'
_symmetry_space_group_name_H-M 'P 1 21/c 1'
_atom_sites_solution_hydrogens geom
_atom_sites_solution_primary direct
_atom_sites_solution_secondary difmap
_audit_creation_method SHELXL-97
_cell_angle_alpha 90.00
_cell_angle_beta 93.135(2)
_cell_angle_gamma 90.00
_cell_formula_units_Z 4
_cell_length_a 12.5552(12)
_cell_length_b 38.397(4)
_cell_length_c 19.4653(19)
_cell_measurement_temperature 153(2)
_cell_volume 9369.8(16)
_computing_structure_refinement 'SHELXL-97 (Sheldrick, 1997)'
_computing_structure_solution 'SHELXS-97 (Sheldrick, 1990)'
_diffrn_ambient_temperature 153(2)
_diffrn_measured_fraction_theta_full 0.931
_diffrn_measured_fraction_theta_max 0.931
_diffrn_radiation_monochromator graphite
_diffrn_radiation_source 'standard-focus sealed tube'
_diffrn_radiation_type MoK\a
_diffrn_radiation_wavelength 0.71073
_diffrn_reflns_av_R_equivalents 0.1227
_diffrn_reflns_av_sigmaI/netI 0.1180
_diffrn_reflns_limit_h_max 16
_diffrn_reflns_limit_h_min -16
_diffrn_reflns_limit_k_max 51
_diffrn_reflns_limit_k_min -52
_diffrn_reflns_limit_l_max 26
_diffrn_reflns_limit_l_min -25
_diffrn_reflns_number 111257
_diffrn_reflns_theta_full 28.88
_diffrn_reflns_theta_max 28.88
_diffrn_reflns_theta_min 1.06
_exptl_absorpt_coefficient_mu 14.324
_exptl_absorpt_correction_T_max 0.60245
_exptl_absorpt_correction_T_min 0.09659
_exptl_crystal_colour dark_red
_exptl_crystal_density_diffrn 2.799
_exptl_crystal_density_method 'not measured'
_exptl_crystal_description plate
_exptl_crystal_F_000 7312
_exptl_crystal_size_max 0.252
_exptl_crystal_size_mid 0.044
_exptl_crystal_size_min 0.038
_refine_diff_density_max 2.925
_refine_diff_density_min -2.274
_refine_diff_density_rms 0.357
_refine_ls_extinction_method none
_refine_ls_goodness_of_fit_ref 1.102
_refine_ls_hydrogen_treatment mixed
_refine_ls_matrix_type full
_refine_ls_number_parameters 838
_refine_ls_number_reflns 22937
_refine_ls_number_restraints 0
_refine_ls_restrained_S_all 1.102
_refine_ls_R_factor_all 0.1414
_refine_ls_R_factor_gt 0.0560
_refine_ls_shift/su_max 0.001
_refine_ls_shift/su_mean 0.000
_refine_ls_structure_factor_coef Fsqd
_refine_ls_weighting_details
; calc
   [1.00000+0.00000exp(0.00(sin\q/\l)^2^)]/
     [\s^2^(Fo^2^)+0.0000+0.0000*P+(0.0400P)^2^+0.0000sin\q/\l]
   where P = 1.00000Fo^2^ + 0.00000Fc^2^
;
_refine_ls_weighting_scheme calc
_refine_ls_wR_factor_gt 0.0976
_refine_ls_wR_factor_ref 0.1228
_reflns_number_gt 12754
_reflns_number_total 22937
_reflns_threshold_expression >2sigma(I)
_cod_data_source_file ic010434a_1.cif
_cod_data_source_block sad
_cod_database_code 4320352

loop_
_symmetry_equiv_pos_as_xyz
'x, y, z'
'-x, y+1/2, -z+1/2'
'-x, -y, -z'
'x, -y-1/2, z-1/2'

loop_
_atom_site_label
_atom_site_type_symbol
_atom_site_fract_x
_atom_site_fract_y
_atom_site_fract_z
_atom_site_U_iso_or_equiv
_atom_site_adp_type
_atom_site_occupancy
_atom_site_symmetry_multiplicity
_atom_site_calc_flag
_atom_site_refinement_flags
_atom_site_disorder_assembly
_atom_site_disorder_group
Re1 Re 0.06298(4) 0.401988(14) 0.28119(3) 0.02801(13) Uani 1 1 d . . .
Re2 Re 0.27197(4) 0.400600(14) 0.33660(3) 0.02604(13) Uani 1 1 d . . .
Re3 Re 0.15942(4) 0.337151(14) 0.30250(3) 0.02832(13) Uani 1 1 d . . .
Re4 Re 0.11206(4) 0.375774(14) 0.41775(3) 0.02752(13) Uani 1 1 d . . .
Re5 Re 0.57518(4) 0.398799(14) 0.89612(3) 0.02285(12) Uani 1 1 d . . .
Re6 Re 0.58452(4) 0.369275(14) 0.76190(3) 0.02605(13) Uani 1 1 d . . .
Re7 Re 0.76833(4) 0.393331(14) 0.83368(3) 0.02591(13) Uani 1 1 d . . .
Re8 Re 0.65797(4) 0.332278(14) 0.87788(3) 0.02734(13) Uani 1 1 d . . .
Se1 Se 0.12918(10) 0.43618(4) 0.38091(7) 0.0303(3) Uani 1 1 d . . .
Se2 Se 0.21785(11) 0.38101(4) 0.22105(7) 0.0320(3) Uani 1 1 d . . .
Se3 Se 0.28178(10) 0.34595(3) 0.40246(7) 0.0298(3) Uani 1 1 d . . .
Se4 Se -0.02093(10) 0.35228(4) 0.33389(7) 0.0325(3) Uani 1 1 d . . .
Se5 Se 0.61829(10) 0.43014(3) 0.79192(6) 0.0260(3) Uani 1 1 d . . .
Se6 Se 0.74160(10) 0.37723(4) 0.95315(7) 0.0287(3) Uani 1 1 d . . .
Se7 Se 0.47199(10) 0.34916(3) 0.85266(7) 0.0271(3) Uani 1 1 d . . .
Se8 Se 0.75392(11) 0.33745(4) 0.77326(7) 0.0342(3) Uani 1 1 d . . .
S1 S -0.1038(3) 0.43568(10) 0.2876(2) 0.0406(9) Uani 1 1 d . . .
S2 S -0.2007(3) 0.41701(13) 0.3619(2) 0.0568(12) Uani 1 1 d . . .
S3 S -0.1228(3) 0.43256(13) 0.4545(2) 0.0572(12) Uani 1 1 d . . .
S4 S -0.0392(3) 0.38975(11) 0.48863(19) 0.0455(10) Uani 1 1 d . . .
S5 S 0.4604(3) 0.39033(10) 0.3128(2) 0.0388(9) Uani 1 1 d . . .
S6 S 0.4780(3) 0.35374(11) 0.2376(2) 0.0535(11) Uani 1 1 d . . .
S7 S 0.4437(3) 0.30697(11) 0.2848(2) 0.0529(11) Uani 1 1 d . . .
S8 S 0.2871(3) 0.29678(10) 0.2520(2) 0.0431(10) Uani 1 1 d . . .
S9 S 0.1982(3) 0.39507(10) 0.52989(17) 0.0373(9) Uani 1 1 d . . .
S10 S 0.3620(3) 0.39892(10) 0.51954(18) 0.0369(9) Uani 1 1 d . . .
S11 S 0.3758(3) 0.43002(10) 0.43310(19) 0.0386(9) Uani 1 1 d . . .
S12 S 0.0858(3) 0.45426(10) 0.20657(18) 0.0380(9) Uani 1 1 d . . .
S13 S 0.1936(3) 0.48628(10) 0.2594(2) 0.0424(10) Uani 1 1 d . . .
S14 S 0.3278(3) 0.45504(9) 0.27857(19) 0.0354(9) Uani 1 1 d . . .
S15 S -0.0457(3) 0.38519(10) 0.17516(18) 0.0395(9) Uani 1 1 d . . .
S16 S 0.0345(3) 0.34530(11) 0.12679(19) 0.0456(10) Uani 1 1 d . . .
S17 S 0.0591(3) 0.30842(10) 0.20385(19) 0.0388(9) Uani 1 1 d . . .
S18 S 0.0833(3) 0.32336(10) 0.49096(18) 0.0417(10) Uani 1 1 d . . .
S19 S 0.0090(3) 0.28671(11) 0.4272(2) 0.0462(10) Uani 1 1 d . . .
S20 S 0.1184(3) 0.27919(9) 0.3519(2) 0.0412(9) Uani 1 1 d . . .
S21 S 0.4115(3) 0.43430(10) 0.89474(19) 0.0359(9) Uani 1 1 d . . .
S22 S 0.2929(3) 0.41568(10) 0.8277(2) 0.0421(10) Uani 1 1 d . . .
S23 S 0.3437(3) 0.42845(11) 0.7320(2) 0.0457(10) Uani 1 1 d . . .
S24 S 0.4153(3) 0.38426(10) 0.69774(18) 0.0378(9) Uani 1 1 d . . .
S25 S 0.7946(3) 0.29161(11) 0.9273(2) 0.0480(11) Uani 1 1 d . . .
S26 S 0.9439(3) 0.29940(13) 0.8905(3) 0.0713(16) Uani 1 1 d . . .
S27 S 0.9937(3) 0.34766(14) 0.9322(2) 0.0656(14) Uani 1 1 d . . .
S28 S 0.9611(3) 0.38217(11) 0.8526(2) 0.0425(10) Uani 1 1 d . . .
S29 S 0.4919(3) 0.38623(9) 1.00669(18) 0.0331(8) Uani 1 1 d . . .
S30 S 0.5791(3) 0.34674(10) 1.05537(18) 0.0385(9) Uani 1 1 d . . .
S31 S 0.5803(3) 0.30717(9) 0.98232(18) 0.0352(8) Uani 1 1 d . . .
S32 S 0.6253(3) 0.45288(9) 0.96122(18) 0.0340(8) Uani 1 1 d . . .
S33 S 0.7193(3) 0.48158(9) 0.89801(19) 0.0346(8) Uani 1 1 d . . .
S34 S 0.8469(3) 0.44849(10) 0.88187(19) 0.0348(9) Uani 1 1 d . . .
S35 S 0.6400(3) 0.38592(11) 0.64571(18) 0.0424(10) Uani 1 1 d . . .
S36 S 0.8064(3) 0.38594(11) 0.6476(2) 0.0465(10) Uani 1 1 d . . .
S37 S 0.8484(3) 0.41837(10) 0.72954(18) 0.0366(9) Uani 1 1 d . . .
S38 S 0.5308(3) 0.31663(10) 0.69302(19) 0.0409(9) Uani 1 1 d . . .
S39 S 0.4697(3) 0.28195(10) 0.7619(2) 0.0449(10) Uani 1 1 d . . .
S40 S 0.5960(3) 0.27410(9) 0.8344(2) 0.0416(9) Uani 1 1 d . . .
N1 N 0.6237(8) 0.4600(3) 1.1704(5) 0.030(3) Uani 1 1 d . . .
C11 C 0.6420(12) 0.4222(4) 1.1668(8) 0.048(4) Uani 1 1 d . . .
H11A H 0.5836 0.4099 1.1877 0.072 Uiso 1 1 calc R . .
H11B H 0.7097 0.4164 1.1917 0.072 Uiso 1 1 calc R . .
H11C H 0.6451 0.4151 1.1186 0.072 Uiso 1 1 calc R . .
C12 C 0.5207(11) 0.4688(4) 1.1334(8) 0.047(4) Uani 1 1 d . . .
H12A H 0.4627 0.4563 1.1544 0.070 Uiso 1 1 calc R . .
H12B H 0.5231 0.4620 1.0850 0.070 Uiso 1 1 calc R . .
H12C H 0.5081 0.4939 1.1364 0.070 Uiso 1 1 calc R . .
C13 C 0.6192(11) 0.4708(4) 1.2438(7) 0.042(4) Uani 1 1 d . . .
H13A H 0.5611 0.4584 1.2648 0.063 Uiso 1 1 calc R . .
H13B H 0.6064 0.4960 1.2461 0.063 Uiso 1 1 calc R . .
H13C H 0.6870 0.4652 1.2686 0.063 Uiso 1 1 calc R . .
C14 C 0.7141(10) 0.4786(4) 1.1380(8) 0.047(4) Uani 1 1 d . . .
H14A H 0.7816 0.4725 1.1627 0.071 Uiso 1 1 calc R . .
H14B H 0.7029 0.5038 1.1406 0.071 Uiso 1 1 calc R . .
H14C H 0.7164 0.4715 1.0897 0.071 Uiso 1 1 calc R . .
N2 N 0.1367(8) 0.3212(3) 0.7124(6) 0.039(3) Uani 1 1 d . . .
C21 C 0.2194(11) 0.3064(4) 0.6674(7) 0.051(4) Uani 1 1 d . . .
H21A H 0.1922 0.3070 0.6193 0.076 Uiso 1 1 calc R . .
H21B H 0.2349 0.2823 0.6810 0.076 Uiso 1 1 calc R . .
H21C H 0.2847 0.3203 0.6728 0.076 Uiso 1 1 calc R . .
C22 C 0.1131(11) 0.3572(4) 0.6913(8) 0.043(4) Uani 1 1 d . . .
H22A H 0.0595 0.3670 0.7205 0.065 Uiso 1 1 calc R . .
H22B H 0.0856 0.3575 0.6432 0.065 Uiso 1 1 calc R . .
H22C H 0.1785 0.3712 0.6960 0.065 Uiso 1 1 calc R . .
C23 C 0.1802(12) 0.3195(4) 0.7849(8) 0.053(4) Uani 1 1 d . . .
H23A H 0.1280 0.3292 0.8153 0.079 Uiso 1 1 calc R . .
H23B H 0.2464 0.3331 0.7897 0.079 Uiso 1 1 calc R . .
H23C H 0.1950 0.2952 0.7975 0.079 Uiso 1 1 calc R . .
C24 C 0.0405(11) 0.2990(4) 0.7029(9) 0.063(5) Uani 1 1 d . . .
H24A H -0.0155 0.3080 0.7313 0.095 Uiso 1 1 calc R . .
H24B H 0.0582 0.2751 0.7166 0.095 Uiso 1 1 calc R . .
H24C H 0.0151 0.2994 0.6544 0.095 Uiso 1 1 calc R . .
N3 N 0.6620(9) 0.3220(3) 0.4652(6) 0.044(3) Uani 1 1 d . . .
C31 C 0.7042(13) 0.3155(5) 0.3949(8) 0.064(5) Uani 1 1 d . . .
H31A H 0.7260 0.2911 0.3914 0.095 Uiso 1 1 calc R . .
H31B H 0.7658 0.3306 0.3886 0.095 Uiso 1 1 calc R . .
H31C H 0.6482 0.3206 0.3593 0.095 Uiso 1 1 calc R . .
C32 C 0.7476(12) 0.3155(4) 0.5190(8) 0.052(4) Uani 1 1 d . . .
H32A H 0.7203 0.3198 0.5644 0.078 Uiso 1 1 calc R . .
H32B H 0.8078 0.3311 0.5119 0.078 Uiso 1 1 calc R . .
H32C H 0.7714 0.2912 0.5162 0.078 Uiso 1 1 calc R . .
C33 C 0.5728(15) 0.2984(6) 0.4761(10) 0.114(10) Uani 1 1 d . . .
H33A H 0.5461 0.3026 0.5218 0.170 Uiso 1 1 calc R . .
H33B H 0.5971 0.2742 0.4730 0.170 Uiso 1 1 calc R . .
H33C H 0.5155 0.3027 0.4409 0.170 Uiso 1 1 calc R . .
C34 C 0.6305(15) 0.3597(5) 0.4673(8) 0.073(6) Uani 1 1 d . . .
H34A H 0.6034 0.3651 0.5123 0.110 Uiso 1 1 calc R . .
H34B H 0.5747 0.3643 0.4312 0.110 Uiso 1 1 calc R . .
H34C H 0.6927 0.3743 0.4596 0.110 Uiso 1 1 calc R . .
N4 N 0.2786(10) 0.2816(3) 1.0276(6) 0.046(3) Uani 1 1 d . . .
C41 C 0.1685(11) 0.2693(4) 1.0436(8) 0.056(5) Uani 1 1 d . . .
H41A H 0.1578 0.2729 1.0926 0.084 Uiso 1 1 calc R . .
H41B H 0.1613 0.2445 1.0326 0.084 Uiso 1 1 calc R . .
H41C H 0.1149 0.2826 1.0161 0.084 Uiso 1 1 calc R . .
C42 C 0.2966(16) 0.2773(7) 0.9531(8) 0.112(10) Uani 1 1 d . . .
H42A H 0.3679 0.2857 0.9437 0.167 Uiso 1 1 calc R . .
H42B H 0.2429 0.2906 0.9258 0.167 Uiso 1 1 calc R . .
H42C H 0.2907 0.2526 0.9408 0.167 Uiso 1 1 calc R . .
C43 C 0.2861(13) 0.3187(4) 1.0433(11) 0.082(7) Uani 1 1 d . . .
H43A H 0.3574 0.3272 1.0337 0.123 Uiso 1 1 calc R . .
H43B H 0.2734 0.3224 1.0919 0.123 Uiso 1 1 calc R . .
H43C H 0.2325 0.3314 1.0147 0.123 Uiso 1 1 calc R . .
C44 C 0.3602(12) 0.2634(5) 1.0710(9) 0.068(6) Uani 1 1 d . . .
H44A H 0.4310 0.2721 1.0609 0.102 Uiso 1 1 calc R . .
H44B H 0.3563 0.2384 1.0615 0.102 Uiso 1 1 calc R . .
H44C H 0.3476 0.2676 1.1196 0.102 Uiso 1 1 calc R . .
N5 N -0.2360(10) 0.2798(4) 0.1780(7) 0.052(4) Uani 1 1 d . . .
C51 C -0.1769(16) 0.2715(6) 0.1166(10) 0.107(9) Uani 1 1 d . . .
H51A H -0.2094 0.2838 0.0766 0.161 Uiso 1 1 calc R . .
H51B H -0.1796 0.2463 0.1082 0.161 Uiso 1 1 calc R . .
H51C H -0.1024 0.2788 0.1242 0.161 Uiso 1 1 calc R . .
C52 C -0.2385(19) 0.3174(5) 0.1934(14) 0.134(11) Uani 1 1 d . . .
H52A H -0.2706 0.3299 0.1536 0.200 Uiso 1 1 calc R . .
H52B H -0.1656 0.3258 0.2033 0.200 Uiso 1 1 calc R . .
H52C H -0.2809 0.3214 0.2334 0.200 Uiso 1 1 calc R . .
C53 C -0.3501(13) 0.2667(5) 0.1650(10) 0.072(6) Uani 1 1 d . . .
H53A H -0.3834 0.2787 0.1249 0.109 Uiso 1 1 calc R . .
H53B H -0.3909 0.2714 0.2055 0.109 Uiso 1 1 calc R . .
H53C H -0.3492 0.2416 0.1562 0.109 Uiso 1 1 calc R . .
C54 C -0.1863(13) 0.2606(5) 0.2393(10) 0.077(6) Uani 1 1 d . . .
H54A H -0.1124 0.2683 0.2478 0.116 Uiso 1 1 calc R . .
H54B H -0.1876 0.2355 0.2301 0.116 Uiso 1 1 calc R . .
H54C H -0.2268 0.2655 0.2798 0.116 Uiso 1 1 calc R . .
N6 N 1.1091(12) 0.4601(4) 0.6223(7) 0.069(4) Uani 1 1 d . . .
H6A H 1.1158 0.4376 0.6068 0.083 Uiso 1 1 calc R . .
H6B H 1.1124 0.4596 0.6696 0.083 Uiso 1 1 calc R . .
C61 C 1.2005(16) 0.4814(5) 0.5987(12) 0.100(8) Uani 1 1 d . . .
H61A H 1.2679 0.4713 0.6172 0.149 Uiso 1 1 calc R . .
H61B H 1.1943 0.5053 0.6153 0.149 Uiso 1 1 calc R . .
H61C H 1.1991 0.4813 0.5484 0.149 Uiso 1 1 calc R . .
C62 C 1.0075(15) 0.4734(5) 0.5984(12) 0.094(7) Uani 1 1 d . . .
H62A H 0.9510 0.4590 0.6164 0.141 Uiso 1 1 calc R . .
H62B H 1.0019 0.4729 0.5480 0.141 Uiso 1 1 calc R . .
H62C H 1.0000 0.4974 0.6145 0.141 Uiso 1 1 calc R . .
N7 N 1.1403(10) 0.4502(4) 1.0286(6) 0.063(4) Uani 1 1 d . . .
H7A H 1.1718 0.4661 1.0586 0.075 Uiso 1 1 calc R . .
H7B H 1.0716 0.4469 1.0415 0.075 Uiso 1 1 calc R . .
C71 C 1.1931(18) 0.4195(6) 1.0377(12) 0.125(11) Uani 1 1 d . . .
H71A H 1.1905 0.4122 1.0857 0.187 Uiso 1 1 calc R . .
H71B H 1.2676 0.4226 1.0263 0.187 Uiso 1 1 calc R . .
H71C H 1.1594 0.4018 1.0076 0.187 Uiso 1 1 calc R . .
C72 C 1.1339(14) 0.4664(5) 0.9577(9) 0.071(6) Uani 1 1 d . . .
H72A H 1.0947 0.4884 0.9591 0.106 Uiso 1 1 calc R . .
H72B H 1.0968 0.4505 0.9251 0.106 Uiso 1 1 calc R . .
H72C H 1.2061 0.4708 0.9431 0.106 Uiso 1 1 calc R . .
N8 N 0.6182(15) 0.4693(5) 0.6155(12) 0.129(9) Uani 1 1 d . . .
H8A H 0.6437 0.4828 0.6517 0.155 Uiso 1 1 calc R . .
H8B H 0.6224 0.4466 0.6306 0.155 Uiso 1 1 calc R . .
C81 C 0.6893(19) 0.4721(5) 0.5674(13) 0.131(12) Uani 1 1 d . . .
H81A H 0.7601 0.4656 0.5869 0.196 Uiso 1 1 calc R . .
H81B H 0.6908 0.4962 0.5509 0.196 Uiso 1 1 calc R . .
H81C H 0.6692 0.4566 0.5289 0.196 Uiso 1 1 calc R . .
C82 C 0.5080(13) 0.4769(5) 0.6066(9) 0.070(6) Uani 1 1 d . . .
H82A H 0.4740 0.4732 0.6502 0.105 Uiso 1 1 calc R . .
H82B H 0.4750 0.4615 0.5714 0.105 Uiso 1 1 calc R . .
H82C H 0.4986 0.5012 0.5922 0.105 Uiso 1 1 calc R . .
O1 O 0.9214(8) 0.4437(3) 1.0473(5) 0.051(3) Uani 1 1 d . . .
O2 O 1.0797(9) 0.4696(3) 0.7586(7) 0.082(4) Uani 1 1 d . . .
O3 O 0.606(3) 0.4532(9) 0.4292(18) 0.036(9) Uani 0.25 1 d P . .

loop_
_atom_site_aniso_label
_atom_site_aniso_U_11
_atom_site_aniso_U_22
_atom_site_aniso_U_33
_atom_site_aniso_U_23
_atom_site_aniso_U_13
_atom_site_aniso_U_12
Re1 0.0300(3) 0.0293(3) 0.0247(3) 0.0046(2) 0.0015(2) 0.0069(2)
Re2 0.0286(3) 0.0244(3) 0.0254(3) 0.0019(2) 0.0044(2) 0.0055(2)
Re3 0.0352(3) 0.0252(3) 0.0242(3) 0.0001(2) -0.0016(2) 0.0048(2)
Re4 0.0316(3) 0.0292(3) 0.0219(3) 0.0023(2) 0.0034(2) 0.0018(2)
Re5 0.0219(2) 0.0243(3) 0.0223(3) 0.0011(2) 0.0005(2) -0.0008(2)
Re6 0.0318(3) 0.0239(3) 0.0224(3) -0.0003(2) 0.0010(2) -0.0015(2)
Re7 0.0230(3) 0.0294(3) 0.0255(3) 0.0049(2) 0.0031(2) 0.0003(2)
Re8 0.0275(3) 0.0252(3) 0.0296(3) 0.0051(2) 0.0037(2) 0.0030(2)
Se1 0.0341(7) 0.0267(8) 0.0306(8) 0.0001(6) 0.0059(6) 0.0073(6)
Se2 0.0383(8) 0.0338(8) 0.0243(7) 0.0018(6) 0.0049(6) 0.0070(6)
Se3 0.0338(7) 0.0271(8) 0.0278(7) 0.0021(6) -0.0032(6) 0.0046(6)
Se4 0.0314(7) 0.0370(9) 0.0287(8) 0.0056(6) -0.0011(6) -0.0003(6)
Se5 0.0279(7) 0.0258(7) 0.0238(7) 0.0016(6) -0.0021(5) -0.0022(6)
Se6 0.0245(7) 0.0346(8) 0.0269(7) 0.0068(6) -0.0007(5) -0.0023(6)
Se7 0.0273(7) 0.0244(7) 0.0294(7) 0.0014(6) 0.0007(6) -0.0014(6)
Se8 0.0374(8) 0.0308(8) 0.0354(8) 0.0011(6) 0.0111(6) 0.0067(6)
S1 0.0299(19) 0.043(2) 0.049(2) 0.0111(19) 0.0013(17) 0.0110(17)
S2 0.037(2) 0.075(3) 0.059(3) 0.015(2) 0.012(2) 0.011(2)
S3 0.051(3) 0.082(4) 0.039(2) 0.000(2) 0.009(2) 0.026(2)
S4 0.041(2) 0.066(3) 0.031(2) 0.0046(19) 0.0141(17) 0.007(2)
S5 0.0303(19) 0.033(2) 0.053(2) -0.0004(18) 0.0076(17) 0.0035(16)
S6 0.046(2) 0.048(3) 0.070(3) -0.009(2) 0.026(2) 0.008(2)
S7 0.045(2) 0.035(2) 0.078(3) -0.006(2) 0.000(2) 0.0151(19)
S8 0.049(2) 0.031(2) 0.049(2) -0.0095(18) 0.0031(19) 0.0101(18)
S9 0.045(2) 0.043(2) 0.0239(18) -0.0025(16) 0.0017(16) 0.0011(18)
S10 0.041(2) 0.036(2) 0.033(2) 0.0020(17) -0.0038(16) -0.0017(17)
S11 0.044(2) 0.031(2) 0.040(2) -0.0014(17) 0.0015(17) -0.0037(17)
S12 0.047(2) 0.035(2) 0.032(2) 0.0090(17) 0.0009(17) 0.0091(18)
S13 0.048(2) 0.029(2) 0.050(2) 0.0096(18) -0.0011(19) 0.0064(18)
S14 0.0347(19) 0.030(2) 0.042(2) 0.0079(17) 0.0078(16) 0.0042(16)
S15 0.043(2) 0.045(2) 0.029(2) 0.0046(17) -0.0089(16) 0.0043(18)
S16 0.060(3) 0.048(3) 0.028(2) 0.0002(18) -0.0003(18) -0.001(2)
S17 0.050(2) 0.033(2) 0.032(2) -0.0036(17) -0.0076(17) 0.0020(18)
S18 0.054(2) 0.042(2) 0.028(2) 0.0098(17) -0.0021(17) -0.0135(19)
S19 0.052(2) 0.040(2) 0.046(2) 0.0090(19) -0.0046(19) -0.0128(19)
S20 0.052(2) 0.027(2) 0.043(2) 0.0028(17) -0.0108(18) -0.0030(18)
S21 0.0295(18) 0.034(2) 0.045(2) -0.0012(17) 0.0047(16) 0.0049(16)
S22 0.0265(19) 0.041(2) 0.058(3) -0.0032(19) -0.0067(17) 0.0035(16)
S23 0.046(2) 0.042(2) 0.047(2) 0.0079(19) -0.0153(19) 0.0036(19)
S24 0.040(2) 0.040(2) 0.032(2) 0.0023(17) -0.0098(16) -0.0058(17)
S25 0.039(2) 0.042(2) 0.064(3) 0.022(2) 0.0106(19) 0.0136(18)
S26 0.049(3) 0.073(4) 0.094(4) 0.043(3) 0.030(3) 0.033(2)
S27 0.032(2) 0.093(4) 0.071(3) 0.037(3) -0.002(2) 0.009(2)
S28 0.0212(17) 0.053(3) 0.054(3) 0.016(2) 0.0054(16) 0.0048(17)
S29 0.0361(19) 0.034(2) 0.0300(19) 0.0028(16) 0.0089(15) -0.0034(16)
S30 0.043(2) 0.044(2) 0.028(2) 0.0064(17) 0.0039(16) -0.0045(18)
S31 0.041(2) 0.033(2) 0.033(2) 0.0069(16) 0.0058(16) -0.0022(17)
S32 0.040(2) 0.033(2) 0.0286(19) -0.0042(16) 0.0010(16) -0.0047(16)
S33 0.0372(19) 0.029(2) 0.037(2) 0.0010(16) -0.0009(16) -0.0078(16)
S34 0.0278(18) 0.036(2) 0.040(2) 0.0048(17) -0.0062(16) -0.0097(16)
S35 0.051(2) 0.051(3) 0.0248(19) -0.0012(18) 0.0034(17) -0.008(2)
S36 0.052(2) 0.055(3) 0.034(2) -0.0035(19) 0.0166(18) 0.000(2)
S37 0.0347(19) 0.044(2) 0.033(2) 0.0048(17) 0.0138(16) -0.0069(17)
S38 0.054(2) 0.032(2) 0.037(2) -0.0091(17) 0.0011(18) -0.0075(18)
S39 0.051(2) 0.030(2) 0.054(3) -0.0039(19) -0.0003(19) -0.0061(18)
S40 0.056(2) 0.0197(19) 0.049(2) 0.0013(17) 0.0049(19) 0.0027(17)
N1 0.017(5) 0.038(7) 0.034(7) 0.000(5) 0.000(5) 0.005(5)
C11 0.055(10) 0.044(10) 0.046(10) 0.002(8) -0.002(8) -0.001(8)
C12 0.052(10) 0.034(9) 0.054(10) 0.000(8) 0.007(8) 0.011(8)
C13 0.049(9) 0.048(10) 0.029(8) -0.008(7) 0.000(7) -0.004(8)
C14 0.031(8) 0.062(12) 0.048(10) 0.008(8) -0.003(7) -0.001(8)
N2 0.018(6) 0.064(9) 0.035(7) 0.004(6) -0.001(5) -0.003(6)
C21 0.043(9) 0.071(12) 0.036(9) -0.010(8) -0.013(7) 0.006(8)
C22 0.047(9) 0.032(9) 0.052(10) 0.002(8) 0.016(8) -0.009(7)
C23 0.054(10) 0.063(12) 0.042(10) 0.000(9) -0.001(8) -0.016(9)
C24 0.033(9) 0.064(13) 0.092(14) 0.009(11) -0.002(9) -0.016(8)
N3 0.041(7) 0.055(9) 0.035(7) -0.008(6) 0.004(6) -0.011(6)
C31 0.073(12) 0.082(14) 0.037(10) -0.028(9) 0.016(9) -0.026(10)
C32 0.051(10) 0.043(10) 0.061(11) 0.000(9) -0.009(8) 0.008(8)
C33 0.085(15) 0.19(3) 0.071(15) -0.035(16) 0.036(12) -0.100(17)
C34 0.101(15) 0.080(15) 0.038(10) -0.014(10) 0.005(10) 0.031(12)
N4 0.048(8) 0.043(8) 0.047(8) 0.001(7) 0.007(6) -0.023(7)
C41 0.045(10) 0.060(12) 0.062(12) 0.000(9) -0.006(8) -0.022(8)
C42 0.103(17) 0.20(3) 0.031(11) -0.033(14) 0.019(11) -0.073(18)
C43 0.047(11) 0.050(13) 0.15(2) 0.007(13) 0.007(12) -0.023(9)
C44 0.040(10) 0.085(15) 0.080(14) 0.039(11) 0.016(9) 0.016(9)
N5 0.044(8) 0.068(10) 0.043(8) 0.008(7) -0.010(7) 0.003(7)
C51 0.094(17) 0.16(2) 0.070(15) -0.031(16) 0.007(13) -0.058(16)
C52 0.13(2) 0.046(14) 0.21(3) 0.026(17) -0.07(2) -0.015(14)
C53 0.062(12) 0.065(13) 0.089(15) 0.006(11) -0.008(11) -0.007(10)
C54 0.058(12) 0.083(16) 0.094(16) 0.012(13) 0.030(11) 0.008(11)
N6 0.085(12) 0.058(10) 0.062(10) 0.003(8) -0.004(9) -0.017(9)
C61 0.088(16) 0.061(15) 0.15(2) 0.023(15) -0.032(15) -0.001(12)
C62 0.068(14) 0.061(14) 0.15(2) 0.023(14) 0.012(14) 0.007(11)
N7 0.051(8) 0.111(14) 0.027(8) -0.009(8) 0.009(6) -0.023(9)
C71 0.14(2) 0.104(19) 0.14(2) 0.083(17) 0.105(18) 0.088(17)
C72 0.074(13) 0.077(14) 0.064(13) -0.009(11) 0.028(10) -0.010(11)
N8 0.106(16) 0.084(15) 0.20(2) 0.083(15) 0.051(16) 0.025(12)
C81 0.17(2) 0.049(14) 0.19(3) 0.029(15) 0.16(2) 0.029(14)
C82 0.057(12) 0.076(14) 0.078(14) -0.011(11) 0.021(10) -0.027(10)
O1 0.053(7) 0.045(7) 0.054(7) -0.002(5) -0.001(5) -0.002(5)
O2 0.060(8) 0.088(10) 0.098(11) -0.004(8) 0.003(7) -0.011(7)
O3 0.05(2) 0.02(2) 0.03(2) 0.008(17) 0.006(18) 0.017(18)

loop_
_atom_type_symbol
_atom_type_description
_atom_type_scat_dispersion_real
_atom_type_scat_dispersion_imag
_atom_type_scat_source
C C 0.0033 0.0016 'International Tables Vol C Tables 4.2.6.8 and 6.1.1.4'
H H 0.0000 0.0000 'International Tables Vol C Tables 4.2.6.8 and 6.1.1.4'
N N 0.0061 0.0033 'International Tables Vol C Tables 4.2.6.8 and 6.1.1.4'
S S 0.1246 0.1234 'International Tables Vol C Tables 4.2.6.8 and 6.1.1.4'
Se Se -0.0929 2.2259 'International Tables Vol C Tables 4.2.6.8 and 6.1.1.4'
Re Re -1.0185 7.2310 'International Tables Vol C Tables 4.2.6.8 and 6.1.1.4'
O O 0.0106 0.0060 'International Tables Vol C Tables 4.2.6.8 and 6.1.1.4'

loop_
_geom_angle_atom_site_label_1
_geom_angle_atom_site_label_2
_geom_angle_atom_site_label_3
_geom_angle
_geom_angle_site_symmetry_1
_geom_angle_site_symmetry_3
_geom_angle_publ_flag
Se4 Re1 Se1 102.84(5) . . ?
Se4 Re1 Se2 108.39(5) . . ?
Se1 Re1 Se2 108.04(5) . . ?
Se4 Re1 S1 90.10(10) . . ?
Se1 Re1 S1 86.04(10) . . ?
Se2 Re1 S1 152.88(10) . . ?
Se4 Re1 S15 85.20(10) . . ?
Se1 Re1 S15 160.03(10) . . ?
Se2 Re1 S15 86.12(9) . . ?
S1 Re1 S15 75.58(13) . . ?
Se4 Re1 S12 159.93(9) . . ?
Se1 Re1 S12 89.17(9) . . ?
Se2 Re1 S12 82.41(9) . . ?
S1 Re1 S12 74.55(12) . . ?
S15 Re1 S12 78.58(12) . . ?
Se4 Re1 Re2 104.03(4) . . ?
Se1 Re1 Re2 55.35(3) . . ?
Se2 Re1 Re2 54.89(4) . . ?
S1 Re1 Re2 140.75(10) . . ?
S15 Re1 Re2 140.97(9) . . ?
S12 Re1 Re2 96.03(9) . . ?
Se4 Re1 Re3 55.38(4) . . ?
Se1 Re1 Re3 103.58(4) . . ?
Se2 Re1 Re3 55.28(4) . . ?
S1 Re1 Re3 145.30(9) . . ?
S15 Re1 Re3 96.05(9) . . ?
S12 Re1 Re3 137.68(9) . . ?
Re2 Re1 Re3 62.145(19) . . ?
Se4 Re1 Re4 53.99(3) . . ?
Se1 Re1 Re4 53.81(4) . . ?
Se2 Re1 Re4 100.96(4) . . ?
S1 Re1 Re4 106.00(9) . . ?
S15 Re1 Re4 138.88(9) . . ?
S12 Re1 Re4 142.29(9) . . ?
Re2 Re1 Re4 59.029(18) . . ?
Re3 Re1 Re4 58.745(18) . . ?
Se2 Re2 Se1 108.98(5) . . ?
Se2 Re2 Se3 102.80(5) . . ?
Se1 Re2 Se3 108.02(5) . . ?
Se2 Re2 S5 89.95(10) . . ?
Se1 Re2 S5 152.08(10) . . ?
Se3 Re2 S5 86.57(9) . . ?
Se2 Re2 S14 84.93(9) . . ?
Se1 Re2 S14 85.48(9) . . ?
Se3 Re2 S14 160.73(9) . . ?
S5 Re2 S14 75.69(12) . . ?
Se2 Re2 S11 160.60(10) . . ?
Se1 Re2 S11 81.06(9) . . ?
Se3 Re2 S11 89.12(9) . . ?
S5 Re2 S11 75.36(13) . . ?
S14 Re2 S11 79.26(12) . . ?
Se2 Re2 Re1 55.79(4) . . ?
Se1 Re2 Re1 55.43(4) . . ?
Se3 Re2 Re1 103.75(4) . . ?
S5 Re2 Re1 145.48(9) . . ?
S14 Re2 Re1 95.21(8) . . ?
S11 Re2 Re1 136.49(9) . . ?
Se2 Re2 Re4 104.16(4) . . ?
Se1 Re2 Re4 55.08(4) . . ?
Se3 Re2 Re4 55.26(3) . . ?
S5 Re2 Re4 141.16(9) . . ?
S14 Re2 Re4 140.49(8) . . ?
S11 Re2 Re4 95.21(9) . . ?
Re1 Re2 Re4 62.18(2) . . ?
Se2 Re2 Re3 54.25(4) . . ?
Se1 Re2 Re3 101.19(4) . . ?
Se3 Re2 Re3 53.65(3) . . ?
S5 Re2 Re3 106.58(9) . . ?
S14 Re2 Re3 138.76(9) . . ?
S11 Re2 Re3 141.86(9) . . ?
Re1 Re2 Re3 59.048(19) . . ?
Re4 Re2 Re3 58.763(19) . . ?
Se3 Re3 Se4 108.62(5) . . ?
Se3 Re3 Se2 102.90(5) . . ?
Se4 Re3 Se2 108.18(5) . . ?
Se3 Re3 S8 90.59(10) . . ?
Se4 Re3 S8 151.29(10) . . ?
Se2 Re3 S8 87.14(10) . . ?
Se3 Re3 S20 87.15(9) . . ?
Se4 Re3 S20 84.37(10) . . ?
Se2 Re3 S20 159.90(10) . . ?
S8 Re3 S20 75.25(13) . . ?
Se3 Re3 S17 161.05(9) . . ?
Se4 Re3 S17 82.08(10) . . ?
Se2 Re3 S17 87.84(10) . . ?
S8 Re3 S17 74.20(13) . . ?
S20 Re3 S17 78.20(12) . . ?
Se3 Re3 Re4 55.59(4) . . ?
Se4 Re3 Re4 55.27(4) . . ?
Se2 Re3 Re4 103.89(4) . . ?
S8 Re3 Re4 145.81(9) . . ?
S20 Re3 Re4 96.16(9) . . ?
S17 Re3 Re4 137.35(9) . . ?
Se3 Re3 Re1 104.16(4) . . ?
Se4 Re3 Re1 54.92(4) . . ?
Se2 Re3 Re1 55.52(4) . . ?
S8 Re3 Re1 141.83(10) . . ?
S20 Re3 Re1 139.29(10) . . ?
S17 Re3 Re1 94.79(9) . . ?
Re4 Re3 Re1 62.21(2) . . ?
Se3 Re3 Re2 54.39(4) . . ?
Se4 Re3 Re2 101.01(4) . . ?
Se2 Re3 Re2 53.63(4) . . ?
S8 Re3 Re2 107.57(10) . . ?
S20 Re3 Re2 141.05(9) . . ?
S17 Re3 Re2 140.64(9) . . ?
Re4 Re3 Re2 59.068(19) . . ?
Re1 Re3 Re2 58.81(2) . . ?
Se1 Re4 Se4 102.86(5) . . ?
Se1 Re4 Se3 108.50(5) . . ?
Se4 Re4 Se3 108.26(5) . . ?
Se1 Re4 S4 92.31(11) . . ?
Se4 Re4 S4 86.28(10) . . ?
Se3 Re4 S4 150.51(10) . . ?
Se1 Re4 S9 86.21(10) . . ?
Se4 Re4 S9 160.37(9) . . ?
Se3 Re4 S9 84.66(9) . . ?
S4 Re4 S9 75.88(12) . . ?
Se1 Re4 S18 161.61(10) . . ?
Se4 Re4 S18 88.22(9) . . ?
Se3 Re4 S18 81.20(10) . . ?
S4 Re4 S18 73.57(14) . . ?
S9 Re4 S18 79.03(12) . . ?
Se1 Re4 Re3 104.10(4) . . ?
Se4 Re4 Re3 55.42(4) . . ?
Se3 Re4 Re3 55.06(3) . . ?
S4 Re4 Re3 140.58(10) . . ?
S9 Re4 Re3 139.70(9) . . ?
S18 Re4 Re3 94.27(9) . . ?
Se1 Re4 Re2 55.34(3) . . ?
Se4 Re4 Re2 103.57(4) . . ?
Se3 Re4 Re2 55.50(4) . . ?
S4 Re4 Re2 147.38(10) . . ?
S9 Re4 Re2 95.91(9) . . ?
S18 Re4 Re2 136.70(10) . . ?
Re3 Re4 Re2 62.17(2) . . ?
Se1 Re4 Re1 54.12(3) . . ?
Se4 Re4 Re1 53.69(4) . . ?
Se3 Re4 Re1 101.24(4) . . ?
S4 Re4 Re1 107.94(9) . . ?
S9 Re4 Re1 139.91(9) . . ?
S18 Re4 Re1 140.97(9) . . ?
Re3 Re4 Re1 59.049(19) . . ?
Re2 Re4 Re1 58.788(19) . . ?
Se7 Re5 Se5 103.61(5) . . ?
Se7 Re5 Se6 108.48(5) . . ?
Se5 Re5 Se6 108.64(5) . . ?
Se7 Re5 S21 90.10(9) . . ?
Se5 Re5 S21 86.61(9) . . ?
Se6 Re5 S21 151.60(9) . . ?
Se7 Re5 S29 84.71(9) . . ?
Se5 Re5 S29 159.18(9) . . ?
Se6 Re5 S29 86.06(9) . . ?
S21 Re5 S29 74.18(12) . . ?
Se7 Re5 S32 160.76(9) . . ?
Se5 Re5 S32 87.17(9) . . ?
Se6 Re5 S32 82.32(9) . . ?
S21 Re5 S32 74.46(12) . . ?
S29 Re5 S32 80.12(12) . . ?
Se7 Re5 Re7 104.46(4) . . ?
Se5 Re5 Re7 55.68(3) . . ?
Se6 Re5 Re7 55.32(3) . . ?
S21 Re5 Re7 141.61(9) . . ?
S29 Re5 Re7 141.34(8) . . ?
S32 Re5 Re7 94.77(8) . . ?
Se7 Re5 Re8 55.42(3) . . ?
Se5 Re5 Re8 104.15(4) . . ?
Se6 Re5 Re8 55.57(4) . . ?
S21 Re5 Re8 145.27(9) . . ?
S29 Re5 Re8 96.30(9) . . ?
S32 Re5 Re8 137.88(9) . . ?
Re7 Re5 Re8 62.274(19) . . ?
Se7 Re5 Re6 54.42(3) . . ?
Se5 Re5 Re6 54.16(3) . . ?
Se6 Re5 Re6 101.72(4) . . ?
S21 Re5 Re6 106.58(9) . . ?
S29 Re5 Re6 138.90(9) . . ?
S32 Re5 Re6 140.63(8) . . ?
Re7 Re5 Re6 59.307(18) . . ?
Re8 Re5 Re6 59.042(18) . . ?
Se5 Re6 Se7 103.24(5) . . ?
Se5 Re6 Se8 108.49(5) . . ?
Se7 Re6 Se8 108.05(5) . . ?
Se5 Re6 S24 91.79(9) . . ?
Se7 Re6 S24 85.64(9) . . ?
Se8 Re6 S24 151.46(10) . . ?
Se5 Re6 S35 85.30(10) . . ?
Se7 Re6 S35 159.98(10) . . ?
Se8 Re6 S35 85.71(10) . . ?
S24 Re6 S35 75.91(13) . . ?
Se5 Re6 S38 160.35(10) . . ?
Se7 Re6 S38 89.00(10) . . ?
Se8 Re6 S38 81.52(10) . . ?
S24 Re6 S38 73.62(13) . . ?
S35 Re6 S38 78.50(13) . . ?
Se5 Re6 Re8 104.43(4) . . ?
Se7 Re6 Re8 55.37(3) . . ?
Se8 Re6 Re8 54.90(4) . . ?
S24 Re6 Re8 140.02(9) . . ?
S35 Re6 Re8 140.59(10) . . ?
S38 Re6 Re8 95.17(9) . . ?
Se5 Re6 Re7 55.58(3) . . ?
Se7 Re6 Re7 103.74(4) . . ?
Se8 Re6 Re7 55.25(4) . . ?
S24 Re6 Re7 147.19(9) . . ?
S35 Re6 Re7 96.04(9) . . ?
S38 Re6 Re7 136.77(9) . . ?
Re8 Re6 Re7 62.228(19) . . ?
Se5 Re6 Re5 54.28(3) . . ?
Se7 Re6 Re5 53.89(3) . . ?
Se8 Re6 Re5 101.19(4) . . ?
S24 Re6 Re5 107.01(9) . . ?
S35 Re6 Re5 139.26(9) . . ?
S38 Re6 Re5 142.07(9) . . ?
Re8 Re6 Re5 59.248(19) . . ?
Re7 Re6 Re5 58.973(18) . . ?
Se6 Re7 Se8 102.98(5) . . ?
Se6 Re7 Se5 108.49(5) . . ?
Se8 Re7 Se5 108.06(5) . . ?
Se6 Re7 S28 89.93(10) . . ?
Se8 Re7 S28 88.03(11) . . ?
Se5 Re7 S28 151.37(10) . . ?
Se6 Re7 S34 85.94(9) . . ?
Se8 Re7 S34 160.18(9) . . ?
Se5 Re7 S34 85.20(9) . . ?
S28 Re7 S34 74.16(13) . . ?
Se6 Re7 S37 161.55(9) . . ?
Se8 Re7 S37 88.29(10) . . ?
Se5 Re7 S37 81.12(9) . . ?
S28 Re7 S37 75.73(12) . . ?
S34 Re7 S37 79.09(12) . . ?
Se6 Re7 Re5 55.61(3) . . ?
Se8 Re7 Re5 103.47(4) . . ?
Se5 Re7 Re5 55.24(3) . . ?
S28 Re7 Re5 145.15(9) . . ?
S34 Re7 Re5 96.19(9) . . ?
S37 Re7 Re5 136.35(9) . . ?
Se6 Re7 Re6 103.86(4) . . ?
Se8 Re7 Re6 55.38(4) . . ?
Se5 Re7 Re6 55.00(3) . . ?
S28 Re7 Re6 142.73(10) . . ?
S34 Re7 Re6 140.18(8) . . ?
S37 Re7 Re6 94.55(9) . . ?
Re5 Re7 Re6 61.720(19) . . ?
Se6 Re7 Re8 54.33(3) . . ?
Se8 Re7 Re8 53.55(4) . . ?
Se5 Re7 Re8 101.21(4) . . ?
S28 Re7 Re8 107.37(9) . . ?
S34 Re7 Re8 139.91(9) . . ?
S37 Re7 Re8 140.89(9) . . ?
Re5 Re7 Re8 59.003(18) . . ?
Re6 Re7 Re8 58.759(19) . . ?
Se8 Re8 Se7 108.75(5) . . ?
Se8 Re8 Se6 103.10(5) . . ?
Se7 Re8 Se6 107.76(5) . . ?
Se8 Re8 S25 90.73(10) . . ?
Se7 Re8 S25 151.46(10) . . ?
Se6 Re8 S25 86.95(11) . . ?
Se8 Re8 S31 161.39(9) . . ?
Se7 Re8 S31 81.65(9) . . ?
Se6 Re8 S31 87.64(9) . . ?
S25 Re8 S31 74.50(12) . . ?
Se8 Re8 S40 87.07(10) . . ?
Se7 Re8 S40 83.84(10) . . ?
Se6 Re8 S40 160.63(10) . . ?
S25 Re8 S40 76.34(14) . . ?
S31 Re8 S40 78.58(13) . . ?
Se8 Re8 Re6 55.65(4) . . ?
Se7 Re8 Re6 55.36(3) . . ?
Se6 Re8 Re6 103.69(4) . . ?
S25 Re8 Re6 146.08(10) . . ?
S31 Re8 Re6 137.01(9) . . ?
S40 Re8 Re6 95.66(9) . . ?
Se8 Re8 Re5 103.72(4) . . ?
Se7 Re8 Re5 54.87(3) . . ?
Se6 Re8 Re5 55.37(3) . . ?
S25 Re8 Re5 141.61(11) . . ?
S31 Re8 Re5 94.89(9) . . ?
S40 Re8 Re5 138.69(9) . . ?
Re6 Re8 Re5 61.710(19) . . ?
Se8 Re8 Re7 54.14(4) . . ?
Se7 Re8 Re7 101.18(4) . . ?
Se6 Re8 Re7 53.87(3) . . ?
S25 Re8 Re7 107.18(10) . . ?
S31 Re8 Re7 140.70(9) . . ?
S40 Re8 Re7 140.64(9) . . ?
Re6 Re8 Re7 59.013(18) . . ?
Re5 Re8 Re7 58.723(19) . . ?
Re4 Se1 Re2 69.58(4) . . ?
Re4 Se1 Re1 72.07(4) . . ?
Re2 Se1 Re1 69.22(4) . . ?
Re2 Se2 Re3 72.12(4) . . ?
Re2 Se2 Re1 69.32(4) . . ?
Re3 Se2 Re1 69.21(4) . . ?
Re3 Se3 Re4 69.35(4) . . ?
Re3 Se3 Re2 71.97(4) . . ?
Re4 Se3 Re2 69.24(4) . . ?
Re1 Se4 Re4 72.32(4) . . ?
Re1 Se4 Re3 69.71(4) . . ?
Re4 Se4 Re3 69.30(4) . . ?
Re6 Se5 Re5 71.56(4) . . ?
Re6 Se5 Re7 69.42(4) . . ?
Re5 Se5 Re7 69.08(4) . . ?
Re7 Se6 Re5 69.06(4) . . ?
Re7 Se6 Re8 71.80(4) . . ?
Re5 Se6 Re8 69.07(4) . . ?
Re5 Se7 Re8 69.71(4) . . ?
Re5 Se7 Re6 71.69(4) . . ?
Re8 Se7 Re6 69.28(4) . . ?
Re8 Se8 Re7 72.31(4) . . ?
Re8 Se8 Re6 69.46(4) . . ?
Re7 Se8 Re6 69.37(4) . . ?
S2 S1 Re1 112.8(2) . . ?
S1 S2 S3 103.8(3) . . ?
S4 S3 S2 105.0(3) . . ?
S3 S4 Re4 113.0(2) . . ?
S6 S5 Re2 112.69(19) . . ?
S5 S6 S7 104.1(3) . . ?
S8 S7 S6 104.1(2) . . ?
S7 S8 Re3 112.6(2) . . ?
S10 S9 Re4 108.63(17) . . ?
S11 S10 S9 104.2(2) . . ?
S10 S11 Re2 106.62(18) . . ?
S13 S12 Re1 106.36(17) . . ?
S12 S13 S14 104.4(2) . . ?
S13 S14 Re2 108.58(18) . . ?
S16 S15 Re1 107.92(18) . . ?
S17 S16 S15 103.4(2) . . ?
S16 S17 Re3 107.67(19) . . ?
S19 S18 Re4 106.28(18) . . ?
S18 S19 S20 102.9(2) . . ?
S19 S20 Re3 107.83(19) . . ?
S22 S21 Re5 112.94(19) . . ?
S21 S22 S23 104.0(2) . . ?
S24 S23 S22 105.1(2) . . ?
S23 S24 Re6 114.10(18) . . ?
S26 S25 Re8 113.3(2) . . ?
S25 S26 S27 104.4(3) . . ?
S28 S27 S26 103.5(3) . . ?
S27 S28 Re7 112.13(19) . . ?
S30 S29 Re5 107.49(17) . . ?
S29 S30 S31 104.2(2) . . ?
S30 S31 Re8 106.99(18) . . ?
S33 S32 Re5 106.11(17) . . ?
S32 S33 S34 103.5(2) . . ?
S33 S34 Re7 106.43(16) . . ?
S36 S35 Re6 108.31(18) . . ?
S37 S36 S35 103.1(2) . . ?
S36 S37 Re7 107.26(18) . . ?
S39 S38 Re6 105.79(19) . . ?
S38 S39 S40 103.7(2) . . ?
S39 S40 Re8 108.13(18) . . ?
C11 N1 C12 109.6(11) . . ?
C11 N1 C13 109.5(11) . . ?
C12 N1 C13 108.9(10) . . ?
C11 N1 C14 108.9(11) . . ?
C12 N1 C14 110.2(11) . . ?
C13 N1 C14 109.8(11) . . ?
C22 N2 C24 110.8(11) . . ?
C22 N2 C23 111.4(12) . . ?
C24 N2 C23 110.5(12) . . ?
C22 N2 C21 109.1(11) . . ?
C24 N2 C21 107.1(12) . . ?
C23 N2 C21 107.9(10) . . ?
C33 N3 C32 108.9(14) . . ?
C33 N3 C34 112.8(15) . . ?
C32 N3 C34 109.1(12) . . ?
C33 N3 C31 109.7(12) . . ?
C32 N3 C31 109.5(12) . . ?
C34 N3 C31 106.7(13) . . ?
C43 N4 C44 108.1(13) . . ?
C43 N4 C42 107.6(15) . . ?
C44 N4 C42 111.6(15) . . ?
C43 N4 C41 108.2(13) . . ?
C44 N4 C41 110.5(12) . . ?
C42 N4 C41 110.8(12) . . ?
C51 N5 C52 113.1(18) . . ?
C51 N5 C54 109.3(15) . . ?
C52 N5 C54 109.3(15) . . ?
C51 N5 C53 107.7(13) . . ?
C52 N5 C53 109.0(14) . . ?
C54 N5 C53 108.3(13) . . ?
C62 N6 C61 113.0(15) . . ?
C71 N7 C72 118.5(15) . . ?
C81 N8 C82 126(2) . . ?

loop_
_geom_bond_atom_site_label_1
_geom_bond_atom_site_label_2
_geom_bond_distance
_geom_bond_site_symmetry_2
_geom_bond_publ_flag
Re1 Se4 2.4337(15) . ?
Re1 Se1 2.4505(15) . ?
Re1 Se2 2.4595(14) . ?
Re1 S1 2.470(3) . ?
Re1 S15 2.496(4) . ?
Re1 S12 2.503(4) . ?
Re1 Re2 2.7824(8) . ?
Re1 Re3 2.7895(8) . ?
Re1 Re4 2.8773(8) . ?
Re2 Se2 2.4330(14) . ?
Re2 Se1 2.4482(14) . ?
Re2 Se3 2.4587(14) . ?
Re2 S5 2.467(3) . ?
Re2 S14 2.495(4) . ?
Re2 S11 2.497(4) . ?
Re2 Re4 2.7895(8) . ?
Re2 Re3 2.8758(8) . ?
Re3 Se3 2.4358(14) . ?
Re3 Se4 2.4473(15) . ?
Re3 Se2 2.4525(15) . ?
Re3 S8 2.472(4) . ?
Re3 S20 2.490(4) . ?
Re3 S17 2.495(4) . ?
Re3 Re4 2.7805(8) . ?
Re4 Se1 2.4407(15) . ?
Re4 Se4 2.4429(14) . ?
Re4 Se3 2.4515(14) . ?
Re4 S4 2.467(4) . ?
Re4 S9 2.495(3) . ?
Re4 S18 2.503(4) . ?
Re5 Se7 2.4305(14) . ?
Re5 Se5 2.4444(14) . ?
Re5 Se6 2.4557(13) . ?
Re5 S21 2.465(3) . ?
Re5 S29 2.491(3) . ?
Re5 S32 2.495(3) . ?
Re5 Re7 2.7794(7) . ?
Re5 Re8 2.7876(8) . ?
Re5 Re6 2.8563(8) . ?
Re6 Se5 2.4406(14) . ?
Re6 Se7 2.4467(14) . ?
Re6 Se8 2.4523(15) . ?
Re6 S24 2.473(3) . ?
Re6 S35 2.486(4) . ?
Re6 S38 2.498(4) . ?
Re6 Re8 2.7816(8) . ?
Re6 Re7 2.7890(7) . ?
Re7 Se6 2.4473(14) . ?
Re7 Se8 2.4487(16) . ?
Re7 Se5 2.4576(14) . ?
Re7 S28 2.466(3) . ?
Re7 S34 2.497(4) . ?
Re7 S37 2.503(3) . ?
Re7 Re8 2.8786(8) . ?
Re8 Se8 2.4303(15) . ?
Re8 Se7 2.4470(14) . ?
Re8 Se6 2.4617(15) . ?
Re8 S25 2.475(4) . ?
Re8 S31 2.496(3) . ?
Re8 S40 2.498(4) . ?
S1 S2 2.068(6) . ?
S2 S3 2.091(6) . ?
S3 S4 2.042(6) . ?
S5 S6 2.050(6) . ?
S6 S7 2.074(6) . ?
S7 S8 2.071(6) . ?
S9 S10 2.083(5) . ?
S10 S11 2.078(5) . ?
S12 S13 2.061(5) . ?
S13 S14 2.086(5) . ?
S15 S16 2.086(6) . ?
S16 S17 2.074(5) . ?
S18 S19 2.065(5) . ?
S19 S20 2.083(6) . ?
S21 S22 2.054(5) . ?
S22 S23 2.061(6) . ?
S23 S24 2.049(6) . ?
S25 S26 2.065(6) . ?
S26 S27 2.105(8) . ?
S27 S28 2.063(6) . ?
S29 S30 2.070(5) . ?
S30 S31 2.082(5) . ?
S32 S33 2.069(5) . ?
S33 S34 2.082(5) . ?
S35 S36 2.087(5) . ?
S36 S37 2.069(6) . ?
S38 S39 2.067(6) . ?
S39 S40 2.087(6) . ?
N1 C11 1.473(17) . ?
N1 C12 1.485(16) . ?
N1 C13 1.491(16) . ?
N1 C14 1.507(17) . ?
N2 C22 1.470(17) . ?
N2 C24 1.481(17) . ?
N2 C23 1.486(17) . ?
N2 C21 1.505(17) . ?
N3 C33 1.465(18) . ?
N3 C32 1.480(17) . ?
N3 C34 1.50(2) . ?
N3 C31 1.515(17) . ?
N4 C43 1.46(2) . ?
N4 C44 1.468(18) . ?
N4 C42 1.489(19) . ?
N4 C41 1.510(17) . ?
N5 C51 1.47(2) . ?
N5 C52 1.48(2) . ?
N5 C54 1.51(2) . ?
N5 C53 1.525(19) . ?
N6 C62 1.43(2) . ?
N6 C61 1.50(2) . ?
N7 C71 1.36(2) . ?
N7 C72 1.51(2) . ?
N8 C81 1.33(2) . ?
N8 C82 1.42(2) . ?
